data_4080072
loop_
_publ_author_name
'Fasulo, Meg E.'
'Calimano, Elisa'
'Buchanan, J. Matthew'
'Tilley, T. Don'

_publ_section_title
;
 Multiple Si--H Bond Activations
 bytBu2PCH2CH2PtBu2andtBu2PCH2PtBu2Di(phosphine) Complexes of Rhodium and
 Iridium
;
_journal_issue 4
_journal_name_full Organometallics
_journal_page_first 1016
_journal_paper_doi 10.1021/om300943e
_journal_volume 32
_journal_year 2013
_chemical_formula_sum 'C60 H102 Cl2 Ir2 P4 Si'
_chemical_formula_weight 1430.73
_chemical_name_systematic
; 
 ? 
;
_space_group_IT_number 14
_symmetry_cell_setting monoclinic
_symmetry_space_group_name_Hall '-P 2ybc'
_symmetry_space_group_name_H-M 'P 1 21/c 1'
_atom_sites_solution_hydrogens geom
_atom_sites_solution_primary direct
_atom_sites_solution_secondary difmap
_audit_creation_method SHELXL-97
_cell_angle_alpha 90.00
_cell_angle_beta 105.0260(10)
_cell_angle_gamma 90.00
_cell_formula_units_Z 4
_cell_length_a 22.7047(16)
_cell_length_b 15.6915(11)
_cell_length_c 20.2858(14)
_cell_measurement_reflns_used 9918
_cell_measurement_temperature 143(2)
_cell_measurement_theta_max 25.399
_cell_measurement_theta_min 2.284
_cell_volume 6980.1(8)
_computing_cell_refinement 'Bruker APEX2 v. 2009.1'
_computing_data_collection 'Bruker APEX2 v. 2009.1'
_computing_data_reduction 'Bruker APEX2 v. 2009.1'
_computing_molecular_graphics ORTEP-32
_computing_publication_material CIFTAB
_computing_structure_refinement 'SHELXL-97 (Sheldrick, 2008)'
_computing_structure_solution 'SHELXS-97 (Sheldrick, 2008)'
_diffrn_ambient_temperature 143(2)
_diffrn_detector_area_resol_mean 8.192
_diffrn_measured_fraction_theta_full 0.999
_diffrn_measured_fraction_theta_max 0.999
_diffrn_measurement_device_type 'Bruker APEX CCD'
_diffrn_measurement_method '\w scans'
_diffrn_radiation_monochromator graphite
_diffrn_radiation_source 'fine-focus sealed tube'
_diffrn_radiation_type MoK\a
_diffrn_radiation_wavelength 0.71073
_diffrn_reflns_av_R_equivalents 0.0574
_diffrn_reflns_av_sigmaI/netI 0.0668
_diffrn_reflns_limit_h_max 27
_diffrn_reflns_limit_h_min -26
_diffrn_reflns_limit_k_max 16
_diffrn_reflns_limit_k_min -18
_diffrn_reflns_limit_l_max 20
_diffrn_reflns_limit_l_min -24
_diffrn_reflns_number 37296
_diffrn_reflns_theta_full 25.40
_diffrn_reflns_theta_max 25.40
_diffrn_reflns_theta_min 0.93
_exptl_absorpt_coefficient_mu 4.026
_exptl_absorpt_correction_T_max 0.5840
_exptl_absorpt_correction_T_min 0.4651
_exptl_absorpt_correction_type multi-scan
_exptl_absorpt_process_details SADABS
_exptl_crystal_colour yellow
_exptl_crystal_density_diffrn 1.362
_exptl_crystal_density_method 'not measured'
_exptl_crystal_description block
_exptl_crystal_F_000 2896
_exptl_crystal_size_max 0.15
_exptl_crystal_size_mid 0.15
_exptl_crystal_size_min 0.10
_refine_diff_density_max 2.510
_refine_diff_density_min -1.285
_refine_diff_density_rms 0.211
_refine_ls_extinction_method none
_refine_ls_goodness_of_fit_ref 1.047
_refine_ls_hydrogen_treatment constr
_refine_ls_matrix_type full
_refine_ls_number_parameters 648
_refine_ls_number_reflns 12823
_refine_ls_number_restraints 0
_refine_ls_restrained_S_all 1.047
_refine_ls_R_factor_all 0.0776
_refine_ls_R_factor_gt 0.0488
_refine_ls_shift/su_max 0.000
_refine_ls_shift/su_mean 0.000
_refine_ls_structure_factor_coef Fsqd
_refine_ls_weighting_details 'calc w=1/[\s^2^(Fo^2^)+(0.0827P)^2^+11.7130P] where P=(Fo^2^+2Fc^2^)/3'
_refine_ls_weighting_scheme calc
_refine_ls_wR_factor_gt 0.1361
_refine_ls_wR_factor_ref 0.1550
_reflns_number_gt 8919
_reflns_number_total 12823
_reflns_threshold_expression >2sigma(I)
_cod_data_source_file om300943e_si_001.cif
_cod_data_source_block shelxl5
_cod_original_sg_symbol_H-M 'P 21/c'
_cod_database_code 4080072

loop_
_symmetry_equiv_pos_as_xyz
'x, y, z'
'-x, y+1/2, -z+1/2'
'-x, -y, -z'
'x, -y-1/2, z-1/2'

loop_
_atom_site_label
_atom_site_type_symbol
_atom_site_fract_x
_atom_site_fract_y
_atom_site_fract_z
_atom_site_U_iso_or_equiv
_atom_site_adp_type
_atom_site_occupancy
_atom_site_symmetry_multiplicity
_atom_site_calc_flag
_atom_site_refinement_flags
C1 C 0.3776(4) -0.0715(5) 0.3529(4) 0.0252(19) Uani 1 1 d .
C2 C 0.3604(4) -0.1566(5) 0.3373(5) 0.029(2) Uani 1 1 d .
H2 H 0.3218 -0.1752 0.3417 0.035 Uiso 1 1 calc R
C3 C 0.3971(5) -0.2139(6) 0.3158(5) 0.038(2) Uani 1 1 d .
H3 H 0.3830 -0.2705 0.3050 0.046 Uiso 1 1 calc R
C4 C 0.4539(4) -0.1911(7) 0.3097(5) 0.042(3) Uani 1 1 d .
H4 H 0.4790 -0.2309 0.2945 0.050 Uiso 1 1 calc R
C5 C 0.4734(4) -0.1089(7) 0.3263(5) 0.039(2) Uani 1 1 d .
H5 H 0.5129 -0.0921 0.3235 0.047 Uiso 1 1 calc R
C6 C 0.4365(4) -0.0505(5) 0.3469(4) 0.027(2) Uani 1 1 d .
H6 H 0.4512 0.0058 0.3575 0.033 Uiso 1 1 calc R
C7 C 0.3687(4) 0.0976(5) 0.4270(4) 0.0221(18) Uani 1 1 d .
C8 C 0.4300(4) 0.0895(6) 0.4666(4) 0.029(2) Uani 1 1 d .
H8 H 0.4501 0.0365 0.4666 0.035 Uiso 1 1 calc R
C9 C 0.4615(4) 0.1561(6) 0.5051(4) 0.030(2) Uani 1 1 d .
H9 H 0.5027 0.1489 0.5304 0.036 Uiso 1 1 calc R
C10 C 0.4321(5) 0.2336(6) 0.5063(5) 0.039(2) Uani 1 1 d .
H10 H 0.4528 0.2797 0.5328 0.047 Uiso 1 1 calc R
C11 C 0.3726(4) 0.2427(6) 0.4686(5) 0.036(2) Uani 1 1 d .
H11 H 0.3524 0.2955 0.4695 0.044 Uiso 1 1 calc R
C12 C 0.3421(4) 0.1771(6) 0.4300(4) 0.030(2) Uani 1 1 d .
H12 H 0.3012 0.1861 0.4042 0.035 Uiso 1 1 calc R
C13 C 0.2916(4) 0.0325(6) 0.5914(4) 0.030(2) Uani 1 1 d .
C14 C 0.2525(4) 0.1029(6) 0.5497(5) 0.036(2) Uani 1 1 d .
H14A H 0.2093 0.0882 0.5417 0.055 Uiso 1 1 calc R
H14B H 0.2626 0.1089 0.5058 0.055 Uiso 1 1 calc R
H14C H 0.2606 0.1568 0.5748 0.055 Uiso 1 1 calc R
C15 C 0.3574(4) 0.0669(6) 0.6092(5) 0.031(2) Uani 1 1 d .
H15A H 0.3710 0.0728 0.5673 0.047 Uiso 1 1 calc R
H15B H 0.3843 0.0270 0.6402 0.047 Uiso 1 1 calc R
H15C H 0.3588 0.1225 0.6314 0.047 Uiso 1 1 calc R
C16 C 0.2717(4) 0.0184(6) 0.6568(5) 0.037(2) Uani 1 1 d .
H16A H 0.2787 0.0705 0.6843 0.056 Uiso 1 1 calc R
H16B H 0.2955 -0.0284 0.6828 0.056 Uiso 1 1 calc R
H16C H 0.2283 0.0039 0.6453 0.056 Uiso 1 1 calc R
C17 C 0.3528(4) -0.1362(5) 0.5705(4) 0.028(2) Uani 1 1 d .
C18 C 0.4089(4) -0.1006(6) 0.5492(5) 0.032(2) Uani 1 1 d .
H18A H 0.4198 -0.0447 0.5703 0.049 Uiso 1 1 calc R
H18B H 0.3989 -0.0949 0.4994 0.049 Uiso 1 1 calc R
H18C H 0.4434 -0.1397 0.5644 0.049 Uiso 1 1 calc R
C19 C 0.3674(4) -0.1482(6) 0.6487(5) 0.036(2) Uani 1 1 d .
H19A H 0.3324 -0.1741 0.6607 0.054 Uiso 1 1 calc R
H19B H 0.3762 -0.0926 0.6712 0.054 Uiso 1 1 calc R
H19C H 0.4031 -0.1854 0.6638 0.054 Uiso 1 1 calc R
C20 C 0.3433(4) -0.2264(6) 0.5406(5) 0.033(2) Uani 1 1 d .
H20A H 0.3818 -0.2581 0.5543 0.050 Uiso 1 1 calc R
H20B H 0.3301 -0.2230 0.4907 0.050 Uiso 1 1 calc R
H20C H 0.3121 -0.2557 0.5576 0.050 Uiso 1 1 calc R
C21 C 0.2187(4) -0.1319(5) 0.5525(4) 0.0249(19) Uani 1 1 d .
H21A H 0.2322 -0.1894 0.5703 0.030 Uiso 1 1 calc R
H21B H 0.1988 -0.1025 0.5842 0.030 Uiso 1 1 calc R
C22 C 0.1524(4) -0.2529(6) 0.4398(5) 0.033(2) Uani 1 1 d .
C23 C 0.2067(4) -0.2897(6) 0.4184(5) 0.037(2) Uani 1 1 d .
H23A H 0.1968 -0.3474 0.4003 0.055 Uiso 1 1 calc R
H23B H 0.2422 -0.2921 0.4581 0.055 Uiso 1 1 calc R
H23C H 0.2161 -0.2535 0.3831 0.055 Uiso 1 1 calc R
C24 C 0.1406(5) -0.3086(6) 0.4985(5) 0.039(2) Uani 1 1 d .
H24A H 0.1037 -0.2887 0.5101 0.059 Uiso 1 1 calc R
H24B H 0.1755 -0.3040 0.5386 0.059 Uiso 1 1 calc R
H24C H 0.1353 -0.3682 0.4836 0.059 Uiso 1 1 calc R
C25 C 0.0970(5) -0.2590(6) 0.3779(5) 0.041(2) Uani 1 1 d .
H25A H 0.1014 -0.2180 0.3431 0.062 Uiso 1 1 calc R
H25B H 0.0598 -0.2462 0.3921 0.062 Uiso 1 1 calc R
H25C H 0.0943 -0.3168 0.3590 0.062 Uiso 1 1 calc R
C26 C 0.0943(4) -0.0859(6) 0.4685(5) 0.036(2) Uani 1 1 d .
C27 C 0.0562(4) -0.1378(7) 0.5073(5) 0.043(3) Uani 1 1 d .
H27A H 0.0812 -0.1508 0.5533 0.064 Uiso 1 1 calc R
H27B H 0.0427 -0.1910 0.4827 0.064 Uiso 1 1 calc R
H27C H 0.0205 -0.1045 0.5104 0.064 Uiso 1 1 calc R
C28 C 0.0549(5) -0.0637(6) 0.3929(6) 0.046(3) Uani 1 1 d .
H28A H 0.0184 -0.0319 0.3953 0.069 Uiso 1 1 calc R
H28B H 0.0428 -0.1166 0.3673 0.069 Uiso 1 1 calc R
H28C H 0.0794 -0.0289 0.3699 0.069 Uiso 1 1 calc R
C29 C 0.1102(4) 0.0003(6) 0.5079(6) 0.041(3) Uani 1 1 d .
H29A H 0.0726 0.0324 0.5052 0.062 Uiso 1 1 calc R
H29B H 0.1373 0.0338 0.4873 0.062 Uiso 1 1 calc R
H29C H 0.1307 -0.0113 0.5558 0.062 Uiso 1 1 calc R
C30 C 0.0859(4) 0.0521(6) 0.1502(5) 0.033(2) Uani 1 1 d .
C31 C 0.0528(4) 0.0245(7) 0.2039(5) 0.041(2) Uani 1 1 d .
H31A H 0.0359 0.0748 0.2210 0.062 Uiso 1 1 calc R
H31B H 0.0817 -0.0041 0.2417 0.062 Uiso 1 1 calc R
H31C H 0.0197 -0.0148 0.1830 0.062 Uiso 1 1 calc R
C32 C 0.1096(5) -0.0293(6) 0.1242(5) 0.042(2) Uani 1 1 d .
H32A H 0.0758 -0.0691 0.1077 0.062 Uiso 1 1 calc R
H32B H 0.1405 -0.0559 0.1614 0.062 Uiso 1 1 calc R
H32C H 0.1279 -0.0151 0.0867 0.062 Uiso 1 1 calc R
C33 C 0.0426(5) 0.0945(7) 0.0876(5) 0.049(3) Uani 1 1 d .
H33A H 0.0661 0.1140 0.0562 0.074 Uiso 1 1 calc R
H33B H 0.0223 0.1432 0.1025 0.074 Uiso 1 1 calc R
H33C H 0.0119 0.0531 0.0644 0.074 Uiso 1 1 calc R
C34 C 0.1296(5) 0.2304(6) 0.2067(5) 0.037(2) Uani 1 1 d .
C35 C 0.1142(5) 0.2838(7) 0.1401(5) 0.051(3) Uani 1 1 d .
H35A H 0.1045 0.3423 0.1504 0.077 Uiso 1 1 calc R
H35B H 0.0791 0.2586 0.1073 0.077 Uiso 1 1 calc R
H35C H 0.1494 0.2841 0.1206 0.077 Uiso 1 1 calc R
C36 C 0.0745(5) 0.2283(7) 0.2377(6) 0.046(3) Uani 1 1 d .
H36A H 0.0849 0.1954 0.2802 0.069 Uiso 1 1 calc R
H36B H 0.0397 0.2016 0.2053 0.069 Uiso 1 1 calc R
H36C H 0.0637 0.2866 0.2473 0.069 Uiso 1 1 calc R
C37 C 0.1791(5) 0.2770(6) 0.2586(5) 0.043(3) Uani 1 1 d .
H37A H 0.1643 0.3335 0.2672 0.064 Uiso 1 1 calc R
H37B H 0.2152 0.2831 0.2410 0.064 Uiso 1 1 calc R
H37C H 0.1898 0.2445 0.3013 0.064 Uiso 1 1 calc R
C38 C 0.2066(4) 0.1226(6) 0.1356(5) 0.032(2) Uani 1 1 d .
H38A H 0.1898 0.0900 0.0931 0.038 Uiso 1 1 calc R
H38B H 0.2150 0.1820 0.1244 0.038 Uiso 1 1 calc R
C39 C 0.3392(4) 0.1518(6) 0.1969(5) 0.031(2) Uani 1 1 d .
C40 C 0.3505(5) 0.1671(6) 0.1257(5) 0.042(3) Uani 1 1 d .
H40A H 0.3827 0.2098 0.1294 0.063 Uiso 1 1 calc R
H40B H 0.3128 0.1876 0.0941 0.063 Uiso 1 1 calc R
H40C H 0.3630 0.1136 0.1085 0.063 Uiso 1 1 calc R
C41 C 0.3975(4) 0.1254(6) 0.2488(5) 0.039(2) Uani 1 1 d .
H41A H 0.4110 0.0700 0.2359 0.059 Uiso 1 1 calc R
H41B H 0.3899 0.1212 0.2940 0.059 Uiso 1 1 calc R
H41C H 0.4293 0.1681 0.2499 0.059 Uiso 1 1 calc R
C42 C 0.3206(5) 0.2388(6) 0.2189(5) 0.038(2) Uani 1 1 d .
H42A H 0.3157 0.2348 0.2654 0.057 Uiso 1 1 calc R
H42B H 0.2819 0.2564 0.1877 0.057 Uiso 1 1 calc R
H42C H 0.3522 0.2808 0.2177 0.057 Uiso 1 1 calc R
C43 C 0.2937(4) -0.0275(6) 0.1436(4) 0.031(2) Uani 1 1 d .
C44 C 0.3623(4) -0.0498(6) 0.1632(5) 0.036(2) Uani 1 1 d .
H44A H 0.3686 -0.1032 0.1409 0.054 Uiso 1 1 calc R
H44B H 0.3766 -0.0565 0.2128 0.054 Uiso 1 1 calc R
H44C H 0.3851 -0.0040 0.1483 0.054 Uiso 1 1 calc R
C45 C 0.2705(5) -0.0171(7) 0.0655(5) 0.042(2) Uani 1 1 d .
H45A H 0.2840 -0.0657 0.0429 0.063 Uiso 1 1 calc R
H45B H 0.2868 0.0357 0.0515 0.063 Uiso 1 1 calc R
H45C H 0.2258 -0.0147 0.0526 0.063 Uiso 1 1 calc R
C46 C 0.2632(4) -0.1052(5) 0.1651(5) 0.032(2) Uani 1 1 d .
H46A H 0.2196 -0.0940 0.1583 0.047 Uiso 1 1 calc R
H46B H 0.2818 -0.1173 0.2135 0.047 Uiso 1 1 calc R
H46C H 0.2687 -0.1544 0.1376 0.047 Uiso 1 1 calc R
C100 C 0.0926(7) 0.2324(9) 0.4493(7) 0.084(5) Uani 1 1 d .
H10D H 0.0529 0.2477 0.4566 0.126 Uiso 1 1 calc R
H10E H 0.1177 0.2046 0.4903 0.126 Uiso 1 1 calc R
H10F H 0.0865 0.1932 0.4105 0.126 Uiso 1 1 calc R
C101 C 0.1238(7) 0.3103(8) 0.4347(5) 0.064(4) Uani 1 1 d .
C102 C 0.1873(6) 0.3078(7) 0.4409(5) 0.056(3) Uani 1 1 d .
H102 H 0.2107 0.2582 0.4566 0.067 Uiso 1 1 calc R
C103 C 0.2140(7) 0.3810(9) 0.4229(7) 0.082(5) Uani 1 1 d .
H103 H 0.2566 0.3801 0.4271 0.099 Uiso 1 1 calc R
C104 C 0.1841(8) 0.4508(8) 0.4007(8) 0.077(4) Uani 1 1 d .
H104 H 0.2041 0.4990 0.3881 0.093 Uiso 1 1 calc R
C105 C 0.1239(7) 0.4521(8) 0.3964(7) 0.072(4) Uani 1 1 d .
H105 H 0.1021 0.5031 0.3809 0.086 Uiso 1 1 calc R
C106 C 0.0926(6) 0.3859(8) 0.4126(6) 0.060(3) Uani 1 1 d .
H106 H 0.0502 0.3905 0.4091 0.072 Uiso 1 1 calc R
C107 C 0.7648(7) 0.1750(10) 0.2514(8) 0.099(6) Uani 1 1 d .
H10A H 0.7487 0.1764 0.2918 0.149 Uiso 1 1 calc R
H10B H 0.7447 0.1294 0.2207 0.149 Uiso 1 1 calc R
H10C H 0.7572 0.2298 0.2276 0.149 Uiso 1 1 calc R
C108 C 0.8320(7) 0.1586(11) 0.2731(7) 0.076(5) Uani 1 1 d .
C109 C 0.8533(7) 0.0703(9) 0.2695(7) 0.072(4) Uani 1 1 d .
H109 H 0.8255 0.0246 0.2547 0.087 Uiso 1 1 calc R
C110 C 0.9148(6) 0.0576(8) 0.2885(6) 0.060(3) Uani 1 1 d .
H110 H 0.9301 0.0015 0.2867 0.072 Uiso 1 1 calc R
C111 C 0.9544(7) 0.1215(8) 0.3097(6) 0.063(4) Uani 1 1 d .
H111 H 0.9969 0.1097 0.3221 0.076 Uiso 1 1 calc R
C112 C 0.9351(8) 0.2020(10) 0.3137(7) 0.077(4) Uani 1 1 d .
H112 H 0.9636 0.2466 0.3292 0.092 Uiso 1 1 calc R
C113 C 0.8771(9) 0.2178(9) 0.2962(7) 0.078(5) Uani 1 1 d .
H113 H 0.8648 0.2752 0.2996 0.093 Uiso 1 1 calc R
Si1 Si 0.32148(10) 0.00640(14) 0.37608(11) 0.0216(5) Uani 1 1 d .
P1 P 0.28262(10) -0.06754(13) 0.53497(11) 0.0215(5) Uani 1 1 d .
P2 P 0.16862(10) -0.13587(14) 0.46370(11) 0.0241(5) Uani 1 1 d .
P3 P 0.15618(11) 0.11692(15) 0.19592(12) 0.0278(5) Uani 1 1 d .
P4 P 0.27531(11) 0.06977(14) 0.19265(12) 0.0252(5) Uani 1 1 d .
Cl1 Cl 0.19043(9) 0.07888(13) 0.38093(10) 0.0254(5) Uani 1 1 d .
Cl2 Cl 0.19911(10) -0.09198(13) 0.29786(10) 0.0261(5) Uani 1 1 d .
Ir1 Ir 0.238113(14) 0.05764(2) 0.283902(16) 0.02036(11) Uani 1 1 d .
Ir2 Ir 0.244581(14) -0.061617(19) 0.421704(15) 0.01960(11) Uani 1 1 d .

loop_
_atom_site_aniso_label
_atom_site_aniso_U_11
_atom_site_aniso_U_22
_atom_site_aniso_U_33
_atom_site_aniso_U_23
_atom_site_aniso_U_13
_atom_site_aniso_U_12
C1 0.030(5) 0.027(5) 0.018(4) 0.003(3) 0.006(4) 0.006(4)
C2 0.029(5) 0.027(5) 0.029(5) -0.002(4) 0.003(4) 0.002(4)
C3 0.057(7) 0.027(5) 0.032(6) -0.007(4) 0.014(5) 0.009(4)
C4 0.031(6) 0.065(7) 0.030(6) -0.004(5) 0.010(5) 0.014(5)
C5 0.028(5) 0.065(7) 0.024(5) -0.001(5) 0.006(4) 0.006(5)
C6 0.026(5) 0.033(5) 0.022(5) -0.001(4) 0.005(4) 0.005(4)
C7 0.024(5) 0.026(4) 0.016(4) 0.006(3) 0.005(4) -0.003(3)
C8 0.030(5) 0.040(5) 0.019(5) 0.003(4) 0.008(4) -0.002(4)
C9 0.025(5) 0.047(6) 0.020(5) -0.001(4) 0.006(4) -0.009(4)
C10 0.050(7) 0.041(6) 0.025(5) -0.009(4) 0.007(5) -0.015(5)
C11 0.038(6) 0.032(5) 0.039(6) -0.009(4) 0.010(5) -0.002(4)
C12 0.029(5) 0.040(5) 0.022(5) 0.006(4) 0.011(4) 0.001(4)
C13 0.037(6) 0.038(5) 0.015(4) 0.001(4) 0.007(4) -0.004(4)
C14 0.034(6) 0.043(6) 0.028(5) -0.012(4) 0.003(4) -0.004(4)
C15 0.039(6) 0.036(5) 0.019(5) -0.001(4) 0.008(4) -0.010(4)
C16 0.043(6) 0.039(6) 0.031(6) 0.000(4) 0.014(5) -0.007(4)
C17 0.033(5) 0.032(5) 0.021(5) 0.006(4) 0.011(4) 0.005(4)
C18 0.023(5) 0.048(6) 0.025(5) 0.007(4) 0.006(4) 0.003(4)
C19 0.030(5) 0.051(6) 0.025(5) 0.010(4) 0.003(4) 0.001(4)
C20 0.030(5) 0.036(5) 0.036(6) 0.009(4) 0.013(5) 0.008(4)
C21 0.028(5) 0.027(5) 0.022(5) 0.001(4) 0.010(4) -0.002(4)
C22 0.038(6) 0.029(5) 0.033(5) -0.002(4) 0.008(5) -0.004(4)
C23 0.045(6) 0.028(5) 0.040(6) -0.008(4) 0.016(5) -0.004(4)
C24 0.050(6) 0.028(5) 0.040(6) 0.005(4) 0.011(5) -0.010(4)
C25 0.049(6) 0.036(6) 0.037(6) -0.001(4) 0.006(5) -0.011(5)
C26 0.044(6) 0.037(5) 0.035(6) 0.013(4) 0.024(5) 0.009(4)
C27 0.039(6) 0.056(7) 0.041(6) 0.013(5) 0.024(5) 0.001(5)
C28 0.033(6) 0.051(7) 0.048(7) 0.020(5) -0.001(5) 0.006(5)
C29 0.035(6) 0.038(6) 0.058(7) 0.006(5) 0.024(5) 0.008(4)
C30 0.031(5) 0.034(5) 0.032(5) -0.008(4) 0.000(4) 0.005(4)
C31 0.034(6) 0.052(6) 0.037(6) -0.004(5) 0.008(5) -0.002(5)
C32 0.044(6) 0.040(6) 0.039(6) -0.012(5) 0.008(5) 0.001(5)
C33 0.045(7) 0.060(7) 0.032(6) -0.004(5) -0.008(5) 0.014(5)
C34 0.049(6) 0.036(5) 0.022(5) 0.000(4) 0.004(5) 0.012(4)
C35 0.066(8) 0.053(7) 0.030(6) 0.016(5) 0.005(6) 0.013(6)
C36 0.043(6) 0.054(7) 0.038(6) -0.007(5) 0.005(5) 0.011(5)
C37 0.052(7) 0.034(6) 0.039(6) -0.006(4) 0.007(5) 0.012(5)
C38 0.032(5) 0.037(5) 0.023(5) 0.007(4) 0.002(4) 0.010(4)
C39 0.036(5) 0.035(5) 0.026(5) 0.011(4) 0.017(4) -0.001(4)
C40 0.054(7) 0.048(6) 0.030(6) 0.010(5) 0.024(5) 0.003(5)
C41 0.038(6) 0.045(6) 0.032(6) 0.001(4) 0.004(5) -0.014(5)
C42 0.055(7) 0.031(5) 0.032(6) 0.006(4) 0.016(5) -0.006(4)
C43 0.045(6) 0.031(5) 0.018(5) 0.002(4) 0.011(4) 0.001(4)
C44 0.044(6) 0.041(6) 0.026(5) -0.003(4) 0.014(5) 0.010(4)
C45 0.058(7) 0.052(7) 0.015(5) 0.000(4) 0.009(5) 0.005(5)
C46 0.039(6) 0.026(5) 0.029(5) -0.006(4) 0.007(4) 0.002(4)
C100 0.134(14) 0.075(10) 0.052(9) 0.012(7) 0.039(9) 0.008(9)
C101 0.110(12) 0.054(8) 0.016(5) -0.006(5) -0.004(6) 0.000(7)
C102 0.071(9) 0.044(7) 0.035(6) -0.007(5) -0.020(6) 0.027(6)
C103 0.108(12) 0.068(10) 0.050(8) -0.038(7) -0.018(8) 0.024(9)
C104 0.101(12) 0.051(8) 0.065(10) -0.008(7) -0.004(9) 0.001(8)
C105 0.091(12) 0.056(9) 0.057(9) -0.008(6) -0.001(8) 0.016(8)
C106 0.064(8) 0.054(8) 0.054(8) 0.003(6) 0.002(7) 0.026(6)
C107 0.134(15) 0.095(11) 0.095(12) 0.048(10) 0.078(12) 0.051(10)
C108 0.070(9) 0.128(14) 0.042(8) 0.045(8) 0.033(7) 0.058(9)
C109 0.105(12) 0.076(10) 0.048(8) 0.019(7) 0.042(8) 0.012(8)
C110 0.076(10) 0.068(9) 0.038(7) 0.014(6) 0.019(7) 0.022(7)
C111 0.099(11) 0.057(8) 0.042(7) 0.012(6) 0.034(7) 0.017(8)
C112 0.091(11) 0.094(12) 0.053(9) 0.028(8) 0.032(9) 0.024(9)
C113 0.144(16) 0.059(9) 0.035(8) 0.011(6) 0.032(9) -0.004(10)
Si1 0.0256(13) 0.0250(12) 0.0149(12) 0.0011(9) 0.0062(10) -0.0005(9)
P1 0.0242(12) 0.0267(12) 0.0142(11) 0.0020(8) 0.0061(9) -0.0002(9)
P2 0.0266(12) 0.0267(12) 0.0190(12) 0.0030(9) 0.0062(10) -0.0012(9)
P3 0.0316(13) 0.0330(13) 0.0172(12) 0.0001(9) 0.0033(10) 0.0037(10)
P4 0.0309(13) 0.0287(12) 0.0171(11) 0.0019(9) 0.0081(10) 0.0011(9)
Cl1 0.0297(11) 0.0283(11) 0.0193(11) 0.0023(8) 0.0083(9) 0.0043(8)
Cl2 0.0310(12) 0.0276(11) 0.0190(11) -0.0006(8) 0.0053(9) -0.0029(9)
Ir1 0.0249(2) 0.02250(19) 0.01334(18) 0.00106(12) 0.00431(14) 0.00051(13)
Ir2 0.02278(19) 0.02150(18) 0.01486(18) 0.00131(12) 0.00548(14) 0.00046(13)

loop_
_atom_type_symbol
_atom_type_description
_atom_type_scat_dispersion_real
_atom_type_scat_dispersion_imag
_atom_type_scat_source
C C 0.0033 0.0016 'International Tables Vol C Tables 4.2.6.8 and 6.1.1.4'
H H 0.0000 0.0000 'International Tables Vol C Tables 4.2.6.8 and 6.1.1.4'
Si Si 0.0817 0.0704 'International Tables Vol C Tables 4.2.6.8 and 6.1.1.4'
P P 0.1023 0.0942 'International Tables Vol C Tables 4.2.6.8 and 6.1.1.4'
Cl Cl 0.1484 0.1585 'International Tables Vol C Tables 4.2.6.8 and 6.1.1.4'
Ir Ir -1.4442 7.9887 'International Tables Vol C Tables 4.2.6.8 and 6.1.1.4'

loop_
_geom_angle_atom_site_label_1
_geom_angle_atom_site_label_2
_geom_angle_atom_site_label_3
_geom_angle
C2 C1 C6 114.6(8)
C2 C1 Si1 119.9(6)
C6 C1 Si1 125.4(6)
C3 C2 C1 122.5(9)
C3 C2 H2 118.7
C1 C2 H2 118.7
C2 C3 C4 121.3(9)
C2 C3 H3 119.4
C4 C3 H3 119.4
C3 C4 C5 118.1(9)
C3 C4 H4 120.9
C5 C4 H4 120.9
C4 C5 C6 121.0(9)
C4 C5 H5 119.5
C6 C5 H5 119.5
C5 C6 C1 122.4(8)
C5 C6 H6 118.8
C1 C6 H6 118.8
C12 C7 C8 115.3(8)
C12 C7 Si1 120.2(6)
C8 C7 Si1 124.4(6)
C9 C8 C7 122.5(9)
C9 C8 H8 118.8
C7 C8 H8 118.8
C8 C9 C10 119.2(9)
C8 C9 H9 120.4
C10 C9 H9 120.4
C11 C10 C9 119.2(9)
C11 C10 H10 120.4
C9 C10 H10 120.4
C12 C11 C10 121.3(9)
C12 C11 H11 119.3
C10 C11 H11 119.3
C11 C12 C7 122.4(9)
C11 C12 H12 118.8
C7 C12 H12 118.8
C16 C13 C14 109.1(8)
C16 C13 C15 109.5(7)
C14 C13 C15 105.4(7)
C16 C13 P1 112.9(6)
C14 C13 P1 107.7(6)
C15 C13 P1 111.8(6)
C13 C14 H14A 109.5
C13 C14 H14B 109.5
H14A C14 H14B 109.5
C13 C14 H14C 109.5
H14A C14 H14C 109.5
H14B C14 H14C 109.5
C13 C15 H15A 109.5
C13 C15 H15B 109.5
H15A C15 H15B 109.5
C13 C15 H15C 109.5
H15A C15 H15C 109.5
H15B C15 H15C 109.5
C13 C16 H16A 109.5
C13 C16 H16B 109.5
H16A C16 H16B 109.5
C13 C16 H16C 109.5
H16A C16 H16C 109.5
H16B C16 H16C 109.5
C20 C17 C19 105.4(7)
C20 C17 C18 105.3(7)
C19 C17 C18 110.9(7)
C20 C17 P1 110.8(6)
C19 C17 P1 113.1(6)
C18 C17 P1 111.0(6)
C17 C18 H18A 109.5
C17 C18 H18B 109.5
H18A C18 H18B 109.5
C17 C18 H18C 109.5
H18A C18 H18C 109.5
H18B C18 H18C 109.5
C17 C19 H19A 109.5
C17 C19 H19B 109.5
H19A C19 H19B 109.5
C17 C19 H19C 109.5
H19A C19 H19C 109.5
H19B C19 H19C 109.5
C17 C20 H20A 109.5
C17 C20 H20B 109.5
H20A C20 H20B 109.5
C17 C20 H20C 109.5
H20A C20 H20C 109.5
H20B C20 H20C 109.5
P2 C21 P1 98.2(4)
P2 C21 H21A 112.1
P1 C21 H21A 112.1
P2 C21 H21B 112.1
P1 C21 H21B 112.1
H21A C21 H21B 109.8
C23 C22 C25 107.2(8)
C23 C22 C24 108.5(8)
C25 C22 C24 108.9(8)
C23 C22 P2 108.6(6)
C25 C22 P2 109.4(6)
C24 C22 P2 114.0(6)
C22 C23 H23A 109.5
C22 C23 H23B 109.5
H23A C23 H23B 109.5
C22 C23 H23C 109.5
H23A C23 H23C 109.5
H23B C23 H23C 109.5
C22 C24 H24A 109.5
C22 C24 H24B 109.5
H24A C24 H24B 109.5
C22 C24 H24C 109.5
H24A C24 H24C 109.5
H24B C24 H24C 109.5
C22 C25 H25A 109.5
C22 C25 H25B 109.5
H25A C25 H25B 109.5
C22 C25 H25C 109.5
H25A C25 H25C 109.5
H25B C25 H25C 109.5
C27 C26 C29 106.3(8)
C27 C26 C28 110.8(8)
C29 C26 C28 107.4(8)
C27 C26 P2 115.7(6)
C29 C26 P2 107.1(6)
C28 C26 P2 109.1(6)
C26 C27 H27A 109.5
C26 C27 H27B 109.5
H27A C27 H27B 109.5
C26 C27 H27C 109.5
H27A C27 H27C 109.5
H27B C27 H27C 109.5
C26 C28 H28A 109.5
C26 C28 H28B 109.5
H28A C28 H28B 109.5
C26 C28 H28C 109.5
H28A C28 H28C 109.5
H28B C28 H28C 109.5
C26 C29 H29A 109.5
C26 C29 H29B 109.5
H29A C29 H29B 109.5
C26 C29 H29C 109.5
H29A C29 H29C 109.5
H29B C29 H29C 109.5
C32 C30 C31 106.8(8)
C32 C30 C33 106.4(8)
C31 C30 C33 112.4(8)
C32 C30 P3 106.6(6)
C31 C30 P3 107.8(6)
C33 C30 P3 116.3(7)
C30 C31 H31A 109.5
C30 C31 H31B 109.5
H31A C31 H31B 109.5
C30 C31 H31C 109.5
H31A C31 H31C 109.5
H31B C31 H31C 109.5
C30 C32 H32A 109.5
C30 C32 H32B 109.5
H32A C32 H32B 109.5
C30 C32 H32C 109.5
H32A C32 H32C 109.5
H32B C32 H32C 109.5
C30 C33 H33A 109.5
C30 C33 H33B 109.5
H33A C33 H33B 109.5
C30 C33 H33C 109.5
H33A C33 H33C 109.5
H33B C33 H33C 109.5
C37 C34 C36 105.1(8)
C37 C34 C35 107.7(9)
C36 C34 C35 110.1(8)
C37 C34 P3 109.2(6)
C36 C34 P3 110.0(7)
C35 C34 P3 114.2(7)
C34 C35 H35A 109.5
C34 C35 H35B 109.5
H35A C35 H35B 109.5
C34 C35 H35C 109.5
H35A C35 H35C 109.5
H35B C35 H35C 109.5
C34 C36 H36A 109.5
C34 C36 H36B 109.5
H36A C36 H36B 109.5
C34 C36 H36C 109.5
H36A C36 H36C 109.5
H36B C36 H36C 109.5
C34 C37 H37A 109.5
C34 C37 H37B 109.5
H37A C37 H37B 109.5
C34 C37 H37C 109.5
H37A C37 H37C 109.5
H37B C37 H37C 109.5
P4 C38 P3 97.3(4)
P4 C38 H38A 112.3
P3 C38 H38A 112.3
P4 C38 H38B 112.3
P3 C38 H38B 112.3
H38A C38 H38B 109.9
C41 C39 C42 107.3(8)
C41 C39 C40 111.2(8)
C42 C39 C40 105.0(7)
C41 C39 P4 111.1(6)
C42 C39 P4 110.4(6)
C40 C39 P4 111.5(7)
C39 C40 H40A 109.5
C39 C40 H40B 109.5
H40A C40 H40B 109.5
C39 C40 H40C 109.5
H40A C40 H40C 109.5
H40B C40 H40C 109.5
C39 C41 H41A 109.5
C39 C41 H41B 109.5
H41A C41 H41B 109.5
C39 C41 H41C 109.5
H41A C41 H41C 109.5
H41B C41 H41C 109.5
C39 C42 H42A 109.5
C39 C42 H42B 109.5
H42A C42 H42B 109.5
C39 C42 H42C 109.5
H42A C42 H42C 109.5
H42B C42 H42C 109.5
C46 C43 C45 108.7(8)
C46 C43 C44 104.3(7)
C45 C43 C44 110.0(8)
C46 C43 P4 108.1(6)
C45 C43 P4 112.6(6)
C44 C43 P4 112.7(6)
C43 C44 H44A 109.5
C43 C44 H44B 109.5
H44A C44 H44B 109.5
C43 C44 H44C 109.5
H44A C44 H44C 109.5
H44B C44 H44C 109.5
C43 C45 H45A 109.5
C43 C45 H45B 109.5
H45A C45 H45B 109.5
C43 C45 H45C 109.5
H45A C45 H45C 109.5
H45B C45 H45C 109.5
C43 C46 H46A 109.5
C43 C46 H46B 109.5
H46A C46 H46B 109.5
C43 C46 H46C 109.5
H46A C46 H46C 109.5
H46B C46 H46C 109.5
C101 C100 H10D 109.5
C101 C100 H10E 109.5
H10D C100 H10E 109.5
C101 C100 H10F 109.5
H10D C100 H10F 109.5
H10E C100 H10F 109.5
C106 C101 C102 118.2(12)
C106 C101 C100 122.5(14)
C102 C101 C100 119.2(12)
C103 C102 C101 117.2(11)
C103 C102 H102 121.4
C101 C102 H102 121.4
C104 C103 C102 124.1(16)
C104 C103 H103 118.0
C102 C103 H103 118.0
C103 C104 C105 117.6(16)
C103 C104 H104 121.2
C105 C104 H104 121.2
C104 C105 C106 124.3(13)
C104 C105 H105 117.9
C106 C105 H105 117.9
C105 C106 C101 118.6(13)
C105 C106 H106 120.7
C101 C106 H106 120.7
C108 C107 H10A 109.5
C108 C107 H10B 109.5
H10A C107 H10B 109.5
C108 C107 H10C 109.5
H10A C107 H10C 109.5
H10B C107 H10C 109.5
C113 C108 C109 115.4(13)
C113 C108 C107 126.7(16)
C109 C108 C107 118.0(16)
C110 C109 C108 116.6(14)
C110 C109 H109 121.7
C108 C109 H109 121.7
C111 C110 C109 122.2(13)
C111 C110 H110 118.9
C109 C110 H110 118.9
C110 C111 C112 121.3(15)
C110 C111 H111 119.3
C112 C111 H111 119.3
C113 C112 C111 119.1(17)
C113 C112 H112 120.5
C111 C112 H112 120.5
C112 C113 C108 125.4(16)
C112 C113 H113 117.3
C108 C113 H113 117.3
C1 Si1 C7 107.1(4)
C1 Si1 Ir2 113.9(3)
C7 Si1 Ir2 118.6(3)
C1 Si1 Ir1 117.3(3)
C7 Si1 Ir1 112.5(3)
Ir2 Si1 Ir1 86.85(7)
C21 P1 C17 103.7(4)
C21 P1 C13 107.1(4)
C17 P1 C13 106.8(4)
C21 P1 Ir2 96.0(3)
C17 P1 Ir2 118.3(3)
C13 P1 Ir2 122.0(3)
C21 P2 C26 105.4(4)
C21 P2 C22 107.8(4)
C26 P2 C22 107.2(4)
C21 P2 Ir2 90.7(3)
C26 P2 Ir2 123.2(3)
C22 P2 Ir2 118.9(3)
C38 P3 C34 107.1(4)
C38 P3 C30 106.3(4)
C34 P3 C30 107.6(4)
C38 P3 Ir1 90.9(3)
C34 P3 Ir1 118.8(3)
C30 P3 Ir1 122.7(3)
C38 P4 C39 103.2(4)
C38 P4 C43 106.7(4)
C39 P4 C43 107.0(4)
C38 P4 Ir1 96.7(3)
C39 P4 Ir1 117.6(3)
C43 P4 Ir1 122.7(3)
Ir1 Cl1 Ir2 82.51(6)
Ir2 Cl2 Ir1 82.61(6)
P4 Ir1 P3 74.81(8)
P4 Ir1 Si1 106.26(8)
P3 Ir1 Si1 176.45(8)
P4 Ir1 Cl1 167.00(8)
P3 Ir1 Cl1 97.06(7)
Si1 Ir1 Cl1 81.26(7)
P4 Ir1 Cl2 112.78(7)
P3 Ir1 Cl2 102.37(7)
Si1 Ir1 Cl2 80.41(7)
Cl1 Ir1 Cl2 78.57(7)
P1 Ir2 P2 74.82(8)
P1 Ir2 Si1 106.60(8)
P2 Ir2 Si1 177.00(8)
P1 Ir2 Cl2 166.49(7)
P2 Ir2 Cl2 96.66(7)
Si1 Ir2 Cl2 81.44(7)
P1 Ir2 Cl1 113.18(7)
P2 Ir2 Cl1 101.71(7)
Si1 Ir2 Cl1 80.23(7)
Cl2 Ir2 Cl1 78.50(7)

loop_
_geom_bond_atom_site_label_1
_geom_bond_atom_site_label_2
_geom_bond_distance
C1 C2 1.405(12)
C1 C6 1.413(12)
C1 Si1 1.911(8)
C2 C3 1.371(12)
C2 H2 0.9500
C3 C4 1.376(13)
C3 H3 0.9500
C4 C5 1.377(14)
C4 H4 0.9500
C5 C6 1.376(12)
C5 H5 0.9500
C6 H6 0.9500
C7 C12 1.394(12)
C7 C8 1.420(12)
C7 Si1 1.921(8)
C8 C9 1.388(12)
C8 H8 0.9500
C9 C10 1.390(13)
C9 H9 0.9500
C10 C11 1.375(13)
C10 H10 0.9500
C11 C12 1.368(13)
C11 H11 0.9500
C12 H12 0.9500
C13 C16 1.524(12)
C13 C14 1.527(13)
C13 C15 1.542(12)
C13 P1 1.922(9)
C14 H14A 0.9800
C14 H14B 0.9800
C14 H14C 0.9800
C15 H15A 0.9800
C15 H15B 0.9800
C15 H15C 0.9800
C16 H16A 0.9800
C16 H16B 0.9800
C16 H16C 0.9800
C17 C20 1.532(12)
C17 C19 1.545(12)
C17 C18 1.550(12)
C17 P1 1.904(9)
C18 H18A 0.9800
C18 H18B 0.9800
C18 H18C 0.9800
C19 H19A 0.9800
C19 H19B 0.9800
C19 H19C 0.9800
C20 H20A 0.9800
C20 H20B 0.9800
C20 H20C 0.9800
C21 P2 1.865(9)
C21 P1 1.877(8)
C21 H21A 0.9900
C21 H21B 0.9900
C22 C23 1.524(12)
C22 C25 1.533(13)
C22 C24 1.553(13)
C22 P2 1.911(9)
C23 H23A 0.9800
C23 H23B 0.9800
C23 H23C 0.9800
C24 H24A 0.9800
C24 H24B 0.9800
C24 H24C 0.9800
C25 H25A 0.9800
C25 H25B 0.9800
C25 H25C 0.9800
C26 C27 1.544(12)
C26 C29 1.565(14)
C26 C28 1.599(14)
C26 P2 1.887(9)
C27 H27A 0.9800
C27 H27B 0.9800
C27 H27C 0.9800
C28 H28A 0.9800
C28 H28B 0.9800
C28 H28C 0.9800
C29 H29A 0.9800
C29 H29B 0.9800
C29 H29C 0.9800
C30 C32 1.533(12)
C30 C31 1.536(13)
C30 C33 1.540(13)
C30 P3 1.917(9)
C31 H31A 0.9800
C31 H31B 0.9800
C31 H31C 0.9800
C32 H32A 0.9800
C32 H32B 0.9800
C32 H32C 0.9800
C33 H33A 0.9800
C33 H33B 0.9800
C33 H33C 0.9800
C34 C37 1.514(13)
C34 C36 1.539(13)
C34 C35 1.550(13)
C34 P3 1.911(9)
C35 H35A 0.9800
C35 H35B 0.9800
C35 H35C 0.9800
C36 H36A 0.9800
C36 H36B 0.9800
C36 H36C 0.9800
C37 H37A 0.9800
C37 H37B 0.9800
C37 H37C 0.9800
C38 P4 1.876(9)
C38 P3 1.882(9)
C38 H38A 0.9900
C38 H38B 0.9900
C39 C41 1.521(13)
C39 C42 1.528(13)
C39 C40 1.550(12)
C39 P4 1.924(9)
C40 H40A 0.9800
C40 H40B 0.9800
C40 H40C 0.9800
C41 H41A 0.9800
C41 H41B 0.9800
C41 H41C 0.9800
C42 H42A 0.9800
C42 H42B 0.9800
C42 H42C 0.9800
C43 C46 1.521(12)
C43 C45 1.542(12)
C43 C44 1.544(13)
C43 P4 1.926(9)
C44 H44A 0.9800
C44 H44B 0.9800
C44 H44C 0.9800
C45 H45A 0.9800
C45 H45B 0.9800
C45 H45C 0.9800
C46 H46A 0.9800
C46 H46B 0.9800
C46 H46C 0.9800
C100 C101 1.480(17)
C100 H10D 0.9800
C100 H10E 0.9800
C100 H10F 0.9800
C101 C106 1.394(16)
C101 C102 1.416(17)
C102 C103 1.391(19)
C102 H102 0.9500
C103 C104 1.306(18)
C103 H103 0.9500
C104 C105 1.35(2)
C104 H104 0.9500
C105 C106 1.347(18)
C105 H105 0.9500
C106 H106 0.9500
C107 C108 1.497(18)
C107 H10A 0.9800
C107 H10B 0.9800
C107 H10C 0.9800
C108 C113 1.37(2)
C108 C109 1.475(18)
C109 C110 1.364(18)
C109 H109 0.9500
C110 C111 1.341(17)
C110 H110 0.9500
C111 C112 1.347(17)
C111 H111 0.9500
C112 C113 1.295(19)
C112 H112 0.9500
C113 H113 0.9500
Si1 Ir2 2.425(2)
Si1 Ir1 2.427(2)
P1 Ir2 2.237(2)
P2 Ir2 2.412(2)
P3 Ir1 2.406(2)
P4 Ir1 2.233(2)
Cl1 Ir1 2.503(2)
Cl1 Ir2 2.555(2)
Cl2 Ir2 2.502(2)
Cl2 Ir1 2.551(2)

loop_
_geom_torsion_atom_site_label_1
_geom_torsion_atom_site_label_2
_geom_torsion_atom_site_label_3
_geom_torsion_atom_site_label_4
_geom_torsion
C6 C1 C2 C3 -2.0(13)
Si1 C1 C2 C3 175.5(7)
C1 C2 C3 C4 1.3(15)
C2 C3 C4 C5 0.5(15)
C3 C4 C5 C6 -1.5(15)
C4 C5 C6 C1 0.7(14)
C2 C1 C6 C5 1.1(13)
Si1 C1 C6 C5 -176.3(7)
C12 C7 C8 C9 -0.5(12)
Si1 C7 C8 C9 -177.0(6)
C7 C8 C9 C10 1.1(13)
C8 C9 C10 C11 -0.7(13)
C9 C10 C11 C12 -0.2(14)
C10 C11 C12 C7 0.8(14)
C8 C7 C12 C11 -0.5(12)
Si1 C7 C12 C11 176.2(7)
C106 C101 C102 C103 -1.3(16)
C100 C101 C102 C103 176.4(10)
C101 C102 C103 C104 -0.3(19)
C102 C103 C104 C105 1(2)
C103 C104 C105 C106 -1(2)
C104 C105 C106 C101 -1(2)
C102 C101 C106 C105 1.8(17)
C100 C101 C106 C105 -175.8(12)
C113 C108 C109 C110 -0.8(16)
C107 C108 C109 C110 179.0(11)
C108 C109 C110 C111 0.2(18)
C109 C110 C111 C112 0.5(19)
C110 C111 C112 C113 -0.6(19)
C111 C112 C113 C108 0(2)
C109 C108 C113 C112 0.8(19)
C107 C108 C113 C112 -179.0(13)
C2 C1 Si1 C7 157.8(7)
C6 C1 Si1 C7 -25.0(8)
C2 C1 Si1 Ir2 24.6(8)
C6 C1 Si1 Ir2 -158.1(7)
C2 C1 Si1 Ir1 -74.7(7)
C6 C1 Si1 Ir1 102.6(7)
C12 C7 Si1 C1 156.7(6)
C8 C7 Si1 C1 -26.9(8)
C12 C7 Si1 Ir2 -72.7(7)
C8 C7 Si1 Ir2 103.7(7)
C12 C7 Si1 Ir1 26.4(7)
C8 C7 Si1 Ir1 -157.2(6)
P2 C21 P1 C17 -125.1(4)
P2 C21 P1 C13 122.2(4)
P2 C21 P1 Ir2 -4.0(3)
C20 C17 P1 C21 53.4(6)
C19 C17 P1 C21 -64.7(7)
C18 C17 P1 C21 170.0(6)
C20 C17 P1 C13 166.3(6)
C19 C17 P1 C13 48.2(7)
C18 C17 P1 C13 -77.1(7)
C20 C17 P1 Ir2 -51.3(6)
C19 C17 P1 Ir2 -169.4(5)
C18 C17 P1 Ir2 65.2(7)
C16 C13 P1 C21 28.2(8)
C14 C13 P1 C21 -92.4(6)
C15 C13 P1 C21 152.2(6)
C16 C13 P1 C17 -82.4(7)
C14 C13 P1 C17 157.0(6)
C15 C13 P1 C17 41.7(7)
C16 C13 P1 Ir2 137.0(6)
C14 C13 P1 Ir2 16.4(7)
C15 C13 P1 Ir2 -98.9(6)
P1 C21 P2 C26 -121.2(4)
P1 C21 P2 C22 124.5(4)
P1 C21 P2 Ir2 3.7(3)
C27 C26 P2 C21 -69.2(8)
C29 C26 P2 C21 49.1(7)
C28 C26 P2 C21 165.1(6)
C27 C26 P2 C22 45.5(9)
C29 C26 P2 C22 163.8(6)
C28 C26 P2 C22 -80.2(7)
C27 C26 P2 Ir2 -170.5(6)
C29 C26 P2 Ir2 -52.2(7)
C28 C26 P2 Ir2 63.7(8)
C23 C22 P2 C21 -80.7(7)
C25 C22 P2 C21 162.6(6)
C24 C22 P2 C21 40.4(8)
C23 C22 P2 C26 166.2(6)
C25 C22 P2 C26 49.5(7)
C24 C22 P2 C26 -72.7(8)
C23 C22 P2 Ir2 20.4(8)
C25 C22 P2 Ir2 -96.3(6)
C24 C22 P2 Ir2 141.5(6)
P4 C38 P3 C34 124.8(4)
P4 C38 P3 C30 -120.5(4)
P4 C38 P3 Ir1 4.1(4)
C37 C34 P3 C38 -81.4(7)
C36 C34 P3 C38 163.7(7)
C35 C34 P3 C38 39.2(9)
C37 C34 P3 C30 164.6(7)
C36 C34 P3 C30 49.7(8)
C35 C34 P3 C30 -74.7(9)
C37 C34 P3 Ir1 19.5(8)
C36 C34 P3 Ir1 -95.4(7)
C35 C34 P3 Ir1 140.1(7)
C32 C30 P3 C38 49.8(7)
C31 C30 P3 C38 164.3(6)
C33 C30 P3 C38 -68.5(8)
C32 C30 P3 C34 164.3(7)
C31 C30 P3 C34 -81.3(7)
C33 C30 P3 C34 45.9(8)
C32 C30 P3 Ir1 -52.2(8)
C31 C30 P3 Ir1 62.2(7)
C33 C30 P3 Ir1 -170.6(6)
P3 C38 P4 C39 -124.9(4)
P3 C38 P4 C43 122.6(4)
P3 C38 P4 Ir1 -4.5(4)
C41 C39 P4 C38 172.5(7)
C42 C39 P4 C38 53.6(7)
C40 C39 P4 C38 -62.8(7)
C41 C39 P4 C43 -75.1(7)
C42 C39 P4 C43 166.0(6)
C40 C39 P4 C43 49.6(7)
C41 C39 P4 Ir1 67.6(7)
C42 C39 P4 Ir1 -51.3(7)
C40 C39 P4 Ir1 -167.7(5)
C46 C43 P4 C38 -94.7(7)
C45 C43 P4 C38 25.4(8)
C44 C43 P4 C38 150.5(6)
C46 C43 P4 C39 155.4(6)
C45 C43 P4 C39 -84.5(7)
C44 C43 P4 C39 40.6(7)
C46 C43 P4 Ir1 15.0(7)
C45 C43 P4 Ir1 135.1(6)
C44 C43 P4 Ir1 -99.7(6)
C38 P4 Ir1 P3 3.6(3)
C39 P4 Ir1 P3 112.3(3)
C43 P4 Ir1 P3 -111.2(4)
C38 P4 Ir1 Si1 -172.9(3)
C39 P4 Ir1 Si1 -64.2(3)
C43 P4 Ir1 Si1 72.3(4)
C38 P4 Ir1 Cl1 -48.8(5)
C39 P4 Ir1 Cl1 59.8(5)
C43 P4 Ir1 Cl1 -163.7(4)
C38 P4 Ir1 Cl2 100.9(3)
C39 P4 Ir1 Cl2 -150.4(3)
C43 P4 Ir1 Cl2 -13.9(4)
C38 P3 Ir1 P4 -3.6(3)
C34 P3 Ir1 P4 -113.7(4)
C30 P3 Ir1 P4 106.6(4)
C38 P3 Ir1 Si1 104.4(13)
C34 P3 Ir1 Si1 -5.8(14)
C30 P3 Ir1 Si1 -145.4(12)
C38 P3 Ir1 Cl1 166.1(3)
C34 P3 Ir1 Cl1 55.9(4)
C30 P3 Ir1 Cl1 -83.7(4)
C38 P3 Ir1 Cl2 -114.1(3)
C34 P3 Ir1 Cl2 135.7(4)
C30 P3 Ir1 Cl2 -3.9(4)
C1 Si1 Ir1 P4 -35.1(3)
C7 Si1 Ir1 P4 89.8(3)
Ir2 Si1 Ir1 P4 -150.42(7)
C1 Si1 Ir1 P3 -142.1(12)
C7 Si1 Ir1 P3 -17.2(13)
Ir2 Si1 Ir1 P3 102.6(12)
C1 Si1 Ir1 Cl1 155.8(3)
C7 Si1 Ir1 Cl1 -79.3(3)
Ir2 Si1 Ir1 Cl1 40.46(7)
C1 Si1 Ir1 Cl2 76.0(3)
C7 Si1 Ir1 Cl2 -159.1(3)
Ir2 Si1 Ir1 Cl2 -39.33(6)
Ir2 Cl1 Ir1 P4 -164.7(3)
Ir2 Cl1 Ir1 P3 144.83(7)
Ir2 Cl1 Ir1 Si1 -38.33(7)
Ir2 Cl1 Ir1 Cl2 43.57(6)
Ir2 Cl2 Ir1 P4 141.92(7)
Ir2 Cl2 Ir1 P3 -139.55(7)
Ir2 Cl2 Ir1 Si1 38.21(6)
Ir2 Cl2 Ir1 Cl1 -44.73(6)
C21 P1 Ir2 P2 3.2(3)
C17 P1 Ir2 P2 112.3(3)
C13 P1 Ir2 P2 -111.4(3)
C21 P1 Ir2 Si1 -174.1(3)
C17 P1 Ir2 Si1 -65.0(3)
C13 P1 Ir2 Si1 71.4(3)
C21 P1 Ir2 Cl2 -48.9(4)
C17 P1 Ir2 Cl2 60.2(5)
C13 P1 Ir2 Cl2 -163.5(4)
C21 P1 Ir2 Cl1 99.7(3)
C17 P1 Ir2 Cl1 -151.2(3)
C13 P1 Ir2 Cl1 -14.9(3)
C21 P2 Ir2 P1 -3.2(3)
C26 P2 Ir2 P1 105.9(4)
C22 P2 Ir2 P1 -114.1(4)
C21 P2 Ir2 Si1 115.6(15)
C26 P2 Ir2 Si1 -135.4(15)
C22 P2 Ir2 Si1 4.7(16)
C21 P2 Ir2 Cl2 166.1(3)
C26 P2 Ir2 Cl2 -84.8(4)
C22 P2 Ir2 Cl2 55.2(3)
C21 P2 Ir2 Cl1 -114.3(3)
C26 P2 Ir2 Cl1 -5.3(4)
C22 P2 Ir2 Cl1 134.8(3)
C1 Si1 Ir2 P1 90.4(3)
C7 Si1 Ir2 P1 -37.0(3)
Ir1 Si1 Ir2 P1 -151.03(7)
C1 Si1 Ir2 P2 -27.6(16)
C7 Si1 Ir2 P2 -155.0(14)
Ir1 Si1 Ir2 P2 91.0(15)
C1 Si1 Ir2 Cl2 -78.4(3)
C7 Si1 Ir2 Cl2 154.1(3)
Ir1 Si1 Ir2 Cl2 40.11(7)
C1 Si1 Ir2 Cl1 -158.2(3)
C7 Si1 Ir2 Cl1 74.4(3)
Ir1 Si1 Ir2 Cl1 -39.60(6)
Ir1 Cl2 Ir2 P1 -165.7(3)
Ir1 Cl2 Ir2 P2 144.23(6)
Ir1 Cl2 Ir2 Si1 -38.11(7)
Ir1 Cl2 Ir2 Cl1 43.58(6)
Ir1 Cl1 Ir2 P1 142.49(7)
Ir1 Cl1 Ir2 P2 -139.17(7)
Ir1 Cl1 Ir2 Si1 38.50(7)
Ir1 Cl1 Ir2 Cl2 -44.66(6)
